data_1538359
loop_
_publ_author_name
'Newnham, R.E.'
'Meagher, E.P.'

_publ_section_title
;
 Crystal structure of Ni3 Te O6
;
_journal_name_full 'Materials Research Bulletin'
_journal_page_first 549
_journal_page_last 554
_journal_volume 2
_journal_year 1967
_chemical_formula_sum 'Ni3 O6 Te'
_chemical_name_systematic 'Ni3 (Te O6)'
_space_group_IT_number 146
_symmetry_space_group_name_Hall 'R 3'
_symmetry_space_group_name_H-M 'R 3 :H'
_cell_angle_alpha 90
_cell_angle_beta 90
_cell_angle_gamma 120
_cell_formula_units_Z 3
_cell_length_a 5.103
_cell_length_b 5.103
_cell_length_c 13.755
_cell_volume 310.200
_citation_journal_id_ASTM MRBUAC
_cod_data_source_file Newnham_MRBUAC_1967_1647.cif
_cod_data_source_block Ni3O6Te1
_cod_original_cell_volume 310.2004
_cod_original_formula_sum 'Ni3 O6 Te1'
_cod_database_code 1538359

loop_
_symmetry_equiv_pos_as_xyz
x,y,z
-y,x-y,z
-x+y,-x,z
x+2/3,y+1/3,z+1/3
-y+2/3,x-y+1/3,z+1/3
-x+y+2/3,-x+1/3,z+1/3
x+1/3,y+2/3,z+2/3
-y+1/3,x-y+2/3,z+2/3
-x+y+1/3,-x+2/3,z+2/3

loop_
_atom_site_label
_atom_site_type_symbol
_atom_site_fract_x
_atom_site_fract_y
_atom_site_fract_z
_atom_site_occupancy
_atom_site_U_iso_or_equiv
Te1 Te+6 0 0 0.148 1 0.0
Ni2 Ni+2 0 0 0.648 1 0.0
Ni1 Ni+2 0 0 0.352 1 0.0
O2 O-2 0.694 0 0.75 1 0.0
Ni3 Ni+2 0 0 0.852 1 0.0
O1 O-2 0.306 0 0.25 1 0.0
